data_2224879
loop_
_publ_author_name
'Gowda, B. Thimme'
'Foro, Sabine'
'Nirmala, P. G.'
'Fuess, Hartmut'

_publ_section_title
;
 <i>N</i>-(3-Methylphenyl)benzenesulfonamide
;
_journal_coeditor_code BT5172
_journal_issue 2
_journal_name_full 'Acta Crystallographica Section E'
_journal_page_first o434
_journal_paper_doi 10.1107/S1600536810002291
_journal_volume 66
_journal_year 2010
_chemical_formula_iupac 'C13 H13 N O2 S'
_chemical_formula_moiety 'C13 H13 N O2 S'
_chemical_formula_sum 'C13 H13 N O2 S'
_chemical_formula_weight 247.30
_chemical_name_systematic
;
<i>N</i>-(3-Methylphenyl)benzenesulfonamide
;
_space_group_IT_number 19
_symmetry_cell_setting orthorhombic
_symmetry_space_group_name_Hall 'P 2ac 2ab'
_symmetry_space_group_name_H-M 'P 21 21 21'
_atom_sites_solution_hydrogens geom
_atom_sites_solution_primary direct
_atom_sites_solution_secondary difmap
_audit_creation_method SHELXL-97
_cell_angle_alpha 90.00
_cell_angle_beta 90.00
_cell_angle_gamma 90.00
_cell_formula_units_Z 8
_cell_length_a 8.7870(10)
_cell_length_b 8.8840(10)
_cell_length_c 32.406(3)
_cell_measurement_reflns_used 25
_cell_measurement_temperature 299(2)
_cell_measurement_theta_max 20.22
_cell_measurement_theta_min 6.45
_cell_volume 2529.7(5)
_computing_cell_refinement 'CAD-4-PC (Enraf--Nonius, 1996)'
_computing_data_collection 'CAD-4-PC (Enraf--Nonius, 1996)'
_computing_data_reduction 'REDU4 (Stoe & Cie, 1987)'
_computing_molecular_graphics 'PLATON (Spek, 2009)'
_computing_publication_material 'SHELXL97 (Sheldrick, 2008)'
_computing_structure_refinement 'SHELXL97 (Sheldrick, 2008)'
_computing_structure_solution 'SHELXS97 (Sheldrick, 2008)'
_diffrn_ambient_temperature 299(2)
_diffrn_measured_fraction_theta_full 1.000
_diffrn_measured_fraction_theta_max 1.000
_diffrn_measurement_device_type 'Enraf--Nonius CAD-4'
_diffrn_measurement_method \w/2\q
_diffrn_radiation_monochromator graphite
_diffrn_radiation_source 'fine-focus sealed tube'
_diffrn_radiation_type CuK\a
_diffrn_radiation_wavelength 1.54180
_diffrn_reflns_av_R_equivalents 0.0393
_diffrn_reflns_av_sigmaI/netI 0.0189
_diffrn_reflns_limit_h_max 0
_diffrn_reflns_limit_h_min -10
_diffrn_reflns_limit_k_max 1
_diffrn_reflns_limit_k_min -10
_diffrn_reflns_limit_l_max 4
_diffrn_reflns_limit_l_min -38
_diffrn_reflns_number 3284
_diffrn_reflns_theta_full 66.88
_diffrn_reflns_theta_max 66.88
_diffrn_reflns_theta_min 2.73
_diffrn_standards_decay_% 1.0
_diffrn_standards_interval_time 120
_diffrn_standards_number 3
_exptl_absorpt_coefficient_mu 2.191
_exptl_absorpt_correction_T_max 0.5143
_exptl_absorpt_correction_T_min 0.3531
_exptl_absorpt_correction_type psi-scan
_exptl_absorpt_process_details '(North <i>et al.</i>,  1968)'
_exptl_crystal_colour colourless
_exptl_crystal_density_diffrn 1.299
_exptl_crystal_density_method 'not measured'
_exptl_crystal_description prism
_exptl_crystal_F_000 1040
_exptl_crystal_size_max 0.60
_exptl_crystal_size_mid 0.60
_exptl_crystal_size_min 0.35
_refine_diff_density_max 0.177
_refine_diff_density_min -0.363
_refine_ls_abs_structure_details 'Flack (1983), 507 Friedel pairs'
_refine_ls_abs_structure_Flack -0.010(17)
_refine_ls_extinction_coef 0.0203(7)
_refine_ls_extinction_expression Fc^*^=kFc[1+0.001xFc^2^\l^3^/sin(2\q)]^-1/4^
_refine_ls_extinction_method 'SHELXL97 (Sheldrick, 2008)'
_refine_ls_goodness_of_fit_ref 1.012
_refine_ls_hydrogen_treatment mixed
_refine_ls_matrix_type full
_refine_ls_number_parameters 316
_refine_ls_number_reflns 3109
_refine_ls_number_restraints 0
_refine_ls_restrained_S_all 1.012
_refine_ls_R_factor_all 0.0343
_refine_ls_R_factor_gt 0.0330
_refine_ls_shift/su_max 0.000
_refine_ls_shift/su_mean 0.000
_refine_ls_structure_factor_coef Fsqd
_refine_ls_weighting_details 'calc w=1/[\s^2^(Fo^2^)+(0.0669P)^2^+0.4153P] where P=(Fo^2^+2Fc^2^)/3'
_refine_ls_weighting_scheme calc
_refine_ls_wR_factor_gt 0.0945
_refine_ls_wR_factor_ref 0.0957
_reflns_number_gt 3002
_reflns_number_total 3109
_reflns_threshold_expression I>2\s(I)
_cod_data_source_file bt5172.cif
_cod_data_source_block I
_cod_database_code 2224879
_cod_database_fobs_code 2224879

loop_
_symmetry_equiv_pos_as_xyz
'x, y, z'
'-x+1/2, -y, z+1/2'
'x+1/2, -y+1/2, -z'
'-x, y+1/2, -z+1/2'

loop_
_atom_site_type_symbol
_atom_site_label
_atom_site_fract_x
_atom_site_fract_y
_atom_site_fract_z
_atom_site_U_iso_or_equiv
_atom_site_adp_type
_atom_site_calc_flag
_atom_site_refinement_flags
_atom_site_occupancy
_atom_site_disorder_assembly
_atom_site_disorder_group
S S1 0.24673(6) 0.87533(7) 0.002545(17) 0.05084(19) Uani d . 1 . .
O O1 0.08754(19) 0.8919(2) 0.01175(6) 0.0660(5) Uani d . 1 . .
O O2 0.2926(2) 0.8620(3) -0.03936(5) 0.0675(5) Uani d . 1 . .
N N1 0.3085(2) 0.7245(3) 0.02524(6) 0.0534(5) Uani d . 1 . .
H H1N 0.394(4) 0.710(4) 0.0126(9) 0.064 Uiso d . 1 . .
C C1 0.3398(3) 1.0308(3) 0.02455(8) 0.0548(6) Uani d . 1 . .
C C2 0.4797(4) 1.0708(4) 0.00878(10) 0.0740(8) Uani d . 1 . .
H H2 0.5241 1.0147 -0.0123 0.089 Uiso calc R 1 . .
C C3 0.5529(6) 1.1951(5) 0.02461(13) 0.1007(13) Uani d . 1 . .
H H3 0.6475 1.2232 0.0144 0.121 Uiso calc R 1 . .
C C4 0.4868(7) 1.2767(5) 0.05524(16) 0.1167(17) Uani d . 1 . .
H H4 0.5363 1.3615 0.0653 0.140 Uiso calc R 1 . .
C C5 0.3486(6) 1.2364(5) 0.07158(15) 0.1124(15) Uani d . 1 . .
H H5 0.3054 1.2924 0.0928 0.135 Uiso calc R 1 . .
C C6 0.2731(4) 1.1093(4) 0.05579(10) 0.0816(9) Uani d . 1 . .
H H6 0.1795 1.0794 0.0665 0.098 Uiso calc R 1 . .
C C7 0.3008(3) 0.7054(3) 0.06911(7) 0.0502(5) Uani d . 1 . .
C C8 0.4334(3) 0.6721(3) 0.09016(8) 0.0563(6) Uani d . 1 . .
H H8 0.5254 0.6688 0.0760 0.068 Uiso calc R 1 . .
C C9 0.4301(4) 0.6434(4) 0.13244(8) 0.0675(7) Uani d . 1 . .
C C10 0.2930(4) 0.6565(4) 0.15269(9) 0.0758(9) Uani d . 1 . .
H H10 0.2891 0.6403 0.1810 0.091 Uiso calc R 1 . .
C C11 0.1614(4) 0.6932(4) 0.13180(10) 0.0793(9) Uani d . 1 . .
H H11 0.0706 0.7034 0.1462 0.095 Uiso calc R 1 . .
C C12 0.1636(3) 0.7147(4) 0.08980(9) 0.0671(7) Uani d . 1 . .
H H12 0.0741 0.7352 0.0755 0.081 Uiso calc R 1 . .
C C13 0.5728(5) 0.6023(6) 0.15481(11) 0.0973(12) Uani d . 1 . .
H H13A 0.5927 0.4968 0.1513 0.117 Uiso calc R 1 . .
H H13B 0.5612 0.6242 0.1836 0.117 Uiso calc R 1 . .
H H13C 0.6564 0.6594 0.1439 0.117 Uiso calc R 1 . .
S S2 0.11402(7) 0.27358(7) 0.246445(17) 0.05112(19) Uani d . 1 . .
O O3 0.1367(2) 0.4283(2) 0.23607(6) 0.0637(5) Uani d . 1 . .
O O4 0.0977(2) 0.2326(2) 0.28860(5) 0.0676(5) Uani d . 1 . .
N N2 -0.0417(2) 0.2159(3) 0.22416(6) 0.0527(5) Uani d . 1 . .
H H2N -0.065(4) 0.136(4) 0.2348(8) 0.063 Uiso d . 1 . .
C C14 0.2668(3) 0.1716(3) 0.22523(7) 0.0532(6) Uani d . 1 . .
C C15 0.2926(3) 0.0270(4) 0.23940(9) 0.0674(7) Uani d . 1 . .
H H15 0.2299 -0.0157 0.2593 0.081 Uiso calc R 1 . .
C C16 0.4143(5) -0.0526(4) 0.22311(12) 0.0902(10) Uani d . 1 . .
H H16 0.4344 -0.1497 0.2323 0.108 Uiso calc R 1 . .
C C17 0.5046(4) 0.0106(5) 0.19371(14) 0.0998(13) Uani d . 1 . .
H H17 0.5863 -0.0438 0.1832 0.120 Uiso calc R 1 . .
C C18 0.4775(5) 0.1509(6) 0.17945(14) 0.1068(14) Uani d . 1 . .
H H18 0.5396 0.1913 0.1590 0.128 Uiso calc R 1 . .
C C19 0.3571(4) 0.2356(4) 0.19508(10) 0.0821(9) Uani d . 1 . .
H H19 0.3381 0.3324 0.1855 0.099 Uiso calc R 1 . .
C C20 -0.0626(3) 0.2246(3) 0.18014(7) 0.0504(5) Uani d . 1 . .
C C21 -0.1049(3) 0.0949(3) 0.15949(8) 0.0539(6) Uani d . 1 . .
H H21 -0.1118 0.0046 0.1739 0.065 Uiso calc R 1 . .
C C22 -0.1374(3) 0.0981(4) 0.11760(8) 0.0609(6) Uani d . 1 . .
C C23 -0.1195(4) 0.2328(4) 0.09707(9) 0.0729(8) Uani d . 1 . .
H H23 -0.1369 0.2369 0.0688 0.087 Uiso calc R 1 . .
C C24 -0.0769(5) 0.3601(4) 0.11743(10) 0.0847(10) Uani d . 1 . .
H H24 -0.0661 0.4496 0.1028 0.102 Uiso calc R 1 . .
C C25 -0.0492(4) 0.3584(4) 0.15961(9) 0.0705(8) Uani d . 1 . .
H H25 -0.0223 0.4460 0.1735 0.085 Uiso calc R 1 . .
C C26 -0.1914(5) -0.0405(4) 0.09576(11) 0.0861(10) Uani d . 1 . .
H H26A -0.1587 -0.1280 0.1107 0.103 Uiso calc R 1 . .
H H26B -0.1496 -0.0429 0.0684 0.103 Uiso calc R 1 . .
H H26C -0.3005 -0.0394 0.0942 0.103 Uiso calc R 1 . .

loop_
_atom_site_aniso_label
_atom_site_aniso_U_11
_atom_site_aniso_U_22
_atom_site_aniso_U_33
_atom_site_aniso_U_12
_atom_site_aniso_U_13
_atom_site_aniso_U_23
S1 0.0439(3) 0.0637(3) 0.0449(3) -0.0013(3) -0.0050(2) -0.0031(3)
O1 0.0395(8) 0.0884(13) 0.0702(11) 0.0026(9) -0.0048(8) -0.0042(11)
O2 0.0692(12) 0.0883(13) 0.0450(8) -0.0003(11) -0.0035(8) -0.0041(10)
N1 0.0497(10) 0.0613(12) 0.0492(10) 0.0043(10) 0.0060(9) -0.0033(10)
C1 0.0554(14) 0.0568(13) 0.0523(13) -0.0011(12) -0.0138(11) 0.0063(12)
C2 0.0700(17) 0.0829(19) 0.0690(18) -0.0202(17) -0.0053(14) 0.0104(16)
C3 0.107(3) 0.095(3) 0.101(3) -0.044(2) -0.021(2) 0.017(2)
C4 0.139(4) 0.073(2) 0.138(4) -0.029(3) -0.054(3) 0.003(3)
C5 0.130(4) 0.090(3) 0.117(3) 0.014(3) -0.031(3) -0.038(3)
C6 0.083(2) 0.082(2) 0.0793(18) 0.0032(19) -0.0102(17) -0.0229(18)
C7 0.0525(12) 0.0477(12) 0.0503(11) -0.0035(11) 0.0060(10) -0.0011(11)
C8 0.0538(14) 0.0587(14) 0.0564(13) -0.0038(12) 0.0040(11) 0.0002(12)
C9 0.0789(18) 0.0656(17) 0.0580(14) -0.0086(16) -0.0088(14) 0.0048(14)
C10 0.097(2) 0.0811(19) 0.0496(13) -0.0142(19) 0.0120(15) 0.0081(15)
C11 0.078(2) 0.091(2) 0.0682(17) -0.0070(19) 0.0266(16) 0.0095(17)
C12 0.0560(14) 0.0802(18) 0.0651(15) -0.0021(15) 0.0115(13) 0.0086(15)
C13 0.093(3) 0.120(3) 0.079(2) 0.001(3) -0.0190(19) 0.022(2)
S2 0.0540(3) 0.0561(3) 0.0432(3) 0.0010(3) 0.0032(2) -0.0055(2)
O3 0.0722(12) 0.0541(9) 0.0649(11) -0.0015(9) 0.0044(9) -0.0077(8)
O4 0.0777(12) 0.0808(12) 0.0444(8) 0.0005(12) 0.0036(8) -0.0037(9)
N2 0.0503(10) 0.0584(11) 0.0493(10) -0.0057(10) 0.0036(9) 0.0040(10)
C14 0.0456(12) 0.0639(14) 0.0500(12) 0.0015(11) -0.0032(11) -0.0098(11)
C15 0.0641(17) 0.0689(16) 0.0693(16) 0.0066(14) 0.0029(13) -0.0031(15)
C16 0.086(2) 0.077(2) 0.107(3) 0.025(2) -0.005(2) -0.007(2)
C17 0.068(2) 0.106(3) 0.125(3) 0.024(2) 0.017(2) -0.020(3)
C18 0.082(2) 0.119(3) 0.119(3) 0.020(3) 0.045(2) 0.011(3)
C19 0.0743(19) 0.085(2) 0.087(2) 0.0097(19) 0.0281(17) 0.0082(19)
C20 0.0423(11) 0.0606(14) 0.0483(11) 0.0029(11) 0.0021(9) 0.0032(12)
C21 0.0503(12) 0.0555(13) 0.0561(12) 0.0054(12) 0.0044(11) 0.0010(11)
C22 0.0504(13) 0.0743(16) 0.0579(13) 0.0047(13) 0.0017(11) -0.0086(13)
C23 0.0739(18) 0.093(2) 0.0519(13) -0.009(2) -0.0078(13) 0.0054(15)
C24 0.100(3) 0.087(2) 0.0675(17) -0.018(2) -0.0173(18) 0.0265(17)
C25 0.085(2) 0.0646(16) 0.0625(15) -0.0112(16) -0.0115(15) 0.0075(14)
C26 0.097(2) 0.082(2) 0.0790(19) 0.002(2) -0.0076(19) -0.0239(18)

loop_
_atom_type_symbol
_atom_type_description
_atom_type_scat_dispersion_real
_atom_type_scat_dispersion_imag
_atom_type_scat_source
C C 0.0181 0.0091 'International Tables Vol C Tables 4.2.6.8 and 6.1.1.4'
H H 0.0000 0.0000 'International Tables Vol C Tables 4.2.6.8 and 6.1.1.4'
N N 0.0311 0.0180 'International Tables Vol C Tables 4.2.6.8 and 6.1.1.4'
O O 0.0492 0.0322 'International Tables Vol C Tables 4.2.6.8 and 6.1.1.4'
S S 0.3331 0.5567 'International Tables Vol C Tables 4.2.6.8 and 6.1.1.4'

loop_
_geom_angle_atom_site_label_1
_geom_angle_atom_site_label_2
_geom_angle_atom_site_label_3
_geom_angle_site_symmetry_1
_geom_angle_site_symmetry_3
_geom_angle
_geom_angle_publ_flag
O2 S1 O1 . . 118.86(11) ?
O2 S1 N1 . . 105.62(12) ?
O1 S1 N1 . . 108.43(12) ?
O2 S1 C1 . . 108.75(13) ?
O1 S1 C1 . . 106.75(13) ?
N1 S1 C1 . . 108.04(11) ?
C7 N1 S1 . . 122.14(18) ?
C7 N1 H1N . . 119.3(19) ?
S1 N1 H1N . . 102(2) ?
C6 C1 C2 . . 121.8(3) ?
C6 C1 S1 . . 120.3(2) ?
C2 C1 S1 . . 117.9(2) ?
C3 C2 C1 . . 119.0(4) ?
C3 C2 H2 . . 120.5 ?
C1 C2 H2 . . 120.5 ?
C4 C3 C2 . . 120.0(4) ?
C4 C3 H3 . . 120.0 ?
C2 C3 H3 . . 120.0 ?
C3 C4 C5 . . 121.4(4) ?
C3 C4 H4 . . 119.3 ?
C5 C4 H4 . . 119.3 ?
C4 C5 C6 . . 119.1(4) ?
C4 C5 H5 . . 120.4 ?
C6 C5 H5 . . 120.4 ?
C1 C6 C5 . . 118.6(4) ?
C1 C6 H6 . . 120.7 ?
C5 C6 H6 . . 120.7 ?
C12 C7 C8 . . 120.6(2) ?
C12 C7 N1 . . 121.0(2) ?
C8 C7 N1 . . 118.4(2) ?
C7 C8 C9 . . 120.5(3) ?
C7 C8 H8 . . 119.8 ?
C9 C8 H8 . . 119.8 ?
C10 C9 C8 . . 118.1(3) ?
C10 C9 C13 . . 121.6(3) ?
C8 C9 C13 . . 120.3(3) ?
C9 C10 C11 . . 121.3(2) ?
C9 C10 H10 . . 119.4 ?
C11 C10 H10 . . 119.4 ?
C12 C11 C10 . . 120.5(3) ?
C12 C11 H11 . . 119.7 ?
C10 C11 H11 . . 119.7 ?
C11 C12 C7 . . 118.9(3) ?
C11 C12 H12 . . 120.5 ?
C7 C12 H12 . . 120.5 ?
C9 C13 H13A . . 109.5 ?
C9 C13 H13B . . 109.5 ?
H13A C13 H13B . . 109.5 ?
C9 C13 H13C . . 109.5 ?
H13A C13 H13C . . 109.5 ?
H13B C13 H13C . . 109.5 ?
O4 S2 O3 . . 119.12(12) ?
O4 S2 N2 . . 105.12(12) ?
O3 S2 N2 . . 108.38(12) ?
O4 S2 C14 . . 108.70(12) ?
O3 S2 C14 . . 107.27(12) ?
N2 S2 C14 . . 107.80(12) ?
C20 N2 S2 . . 121.91(17) ?
C20 N2 H2N . . 116(2) ?
S2 N2 H2N . . 107(2) ?
C19 C14 C15 . . 121.6(3) ?
C19 C14 S2 . . 120.2(2) ?
C15 C14 S2 . . 118.3(2) ?
C14 C15 C16 . . 118.3(3) ?
C14 C15 H15 . . 120.9 ?
C16 C15 H15 . . 120.9 ?
C17 C16 C15 . . 120.4(4) ?
C17 C16 H16 . . 119.8 ?
C15 C16 H16 . . 119.8 ?
C18 C17 C16 . . 121.1(4) ?
C18 C17 H17 . . 119.4 ?
C16 C17 H17 . . 119.4 ?
C17 C18 C19 . . 120.5(4) ?
C17 C18 H18 . . 119.7 ?
C19 C18 H18 . . 119.7 ?
C14 C19 C18 . . 118.1(4) ?
C14 C19 H19 . . 121.0 ?
C18 C19 H19 . . 121.0 ?
C25 C20 C21 . . 120.8(2) ?
C25 C20 N2 . . 121.2(3) ?
C21 C20 N2 . . 117.9(2) ?
C20 C21 C22 . . 120.8(2) ?
C20 C21 H21 . . 119.6 ?
C22 C21 H21 . . 119.6 ?
C23 C22 C21 . . 117.8(3) ?
C23 C22 C26 . . 121.5(3) ?
C21 C22 C26 . . 120.7(3) ?
C24 C23 C22 . . 121.2(3) ?
C24 C23 H23 . . 119.4 ?
C22 C23 H23 . . 119.4 ?
C23 C24 C25 . . 121.1(3) ?
C23 C24 H24 . . 119.5 ?
C25 C24 H24 . . 119.5 ?
C20 C25 C24 . . 118.3(3) ?
C20 C25 H25 . . 120.9 ?
C24 C25 H25 . . 120.9 ?
C22 C26 H26A . . 109.5 ?
C22 C26 H26B . . 109.5 ?
H26A C26 H26B . . 109.5 ?
C22 C26 H26C . . 109.5 ?
H26A C26 H26C . . 109.5 ?
H26B C26 H26C . . 109.5 ?

loop_
_geom_bond_atom_site_label_1
_geom_bond_atom_site_label_2
_geom_bond_site_symmetry_2
_geom_bond_distance
_geom_bond_publ_flag
S1 O2 . 1.4214(18) ?
S1 O1 . 1.4378(18) ?
S1 N1 . 1.622(2) ?
S1 C1 . 1.756(3) ?
N1 C7 . 1.433(3) ?
N1 H1N . 0.87(3) ?
C1 C6 . 1.362(4) ?
C1 C2 . 1.379(4) ?
C2 C3 . 1.377(5) ?
C2 H2 . 0.9300 ?
C3 C4 . 1.359(6) ?
C3 H3 . 0.9300 ?
C4 C5 . 1.373(7) ?
C4 H4 . 0.9300 ?
C5 C6 . 1.406(6) ?
C5 H5 . 0.9300 ?
C6 H6 . 0.9300 ?
C7 C12 . 1.382(4) ?
C7 C8 . 1.382(4) ?
C8 C9 . 1.394(3) ?
C8 H8 . 0.9300 ?
C9 C10 . 1.377(5) ?
C9 C13 . 1.494(5) ?
C10 C11 . 1.379(5) ?
C10 H10 . 0.9300 ?
C11 C12 . 1.375(4) ?
C11 H11 . 0.9300 ?
C12 H12 . 0.9300 ?
C13 H13A . 0.9600 ?
C13 H13B . 0.9600 ?
C13 H13C . 0.9600 ?
S2 O4 . 1.4212(18) ?
S2 O3 . 1.429(2) ?
S2 N2 . 1.630(2) ?
S2 C14 . 1.760(3) ?
N2 C20 . 1.440(3) ?
N2 H2N . 0.82(3) ?
C14 C19 . 1.381(4) ?
C14 C15 . 1.383(4) ?
C15 C16 . 1.386(5) ?
C15 H15 . 0.9300 ?
C16 C17 . 1.361(6) ?
C16 H16 . 0.9300 ?
C17 C18 . 1.350(6) ?
C17 H17 . 0.9300 ?
C18 C19 . 1.393(5) ?
C18 H18 . 0.9300 ?
C19 H19 . 0.9300 ?
C20 C25 . 1.367(4) ?
C20 C21 . 1.383(4) ?
C21 C22 . 1.387(3) ?
C21 H21 . 0.9300 ?
C22 C23 . 1.378(4) ?
C22 C26 . 1.497(4) ?
C23 C24 . 1.362(5) ?
C23 H23 . 0.9300 ?
C24 C25 . 1.388(4) ?
C24 H24 . 0.9300 ?
C25 H25 . 0.9300 ?
C26 H26A . 0.9600 ?
C26 H26B . 0.9600 ?
C26 H26C . 0.9600 ?

loop_
_geom_hbond_atom_site_label_D
_geom_hbond_atom_site_label_H
_geom_hbond_atom_site_label_A
_geom_hbond_site_symmetry_A
_geom_hbond_distance_DH
_geom_hbond_distance_HA
_geom_hbond_distance_DA
_geom_hbond_angle_DHA
N1 H1N O1 3_565 0.87(3) 2.08(3) 2.919(3) 162(3)
N2 H2N O3 4_545 0.82(3) 2.17(3) 2.981(3) 178(3)

loop_
_geom_torsion_atom_site_label_1
_geom_torsion_atom_site_label_2
_geom_torsion_atom_site_label_3
_geom_torsion_atom_site_label_4
_geom_torsion_site_symmetry_1
_geom_torsion_site_symmetry_2
_geom_torsion_site_symmetry_3
_geom_torsion_site_symmetry_4
_geom_torsion
_geom_torsion_publ_flag
O2 S1 N1 C7 . . . . 172.1(2) ?
O1 S1 N1 C7 . . . . -59.5(2) ?
C1 S1 N1 C7 . . . . 55.8(2) ?
O2 S1 C1 C6 . . . . 150.7(2) ?
O1 S1 C1 C6 . . . . 21.3(3) ?
N1 S1 C1 C6 . . . . -95.2(3) ?
O2 S1 C1 C2 . . . . -28.4(3) ?
O1 S1 C1 C2 . . . . -157.8(2) ?
N1 S1 C1 C2 . . . . 85.8(2) ?
C6 C1 C2 C3 . . . . -1.1(5) ?
S1 C1 C2 C3 . . . . 178.0(3) ?
C1 C2 C3 C4 . . . . -0.3(5) ?
C2 C3 C4 C5 . . . . 1.3(7) ?
C3 C4 C5 C6 . . . . -1.0(7) ?
C2 C1 C6 C5 . . . . 1.4(5) ?
S1 C1 C6 C5 . . . . -177.7(3) ?
C4 C5 C6 C1 . . . . -0.3(6) ?
S1 N1 C7 C12 . . . . 57.0(3) ?
S1 N1 C7 C8 . . . . -125.3(2) ?
C12 C7 C8 C9 . . . . 1.7(4) ?
N1 C7 C8 C9 . . . . -176.1(3) ?
C7 C8 C9 C10 . . . . -3.1(5) ?
C7 C8 C9 C13 . . . . 177.9(3) ?
C8 C9 C10 C11 . . . . 1.6(5) ?
C13 C9 C10 C11 . . . . -179.4(4) ?
C9 C10 C11 C12 . . . . 1.3(6) ?
C10 C11 C12 C7 . . . . -2.8(5) ?
C8 C7 C12 C11 . . . . 1.2(5) ?
N1 C7 C12 C11 . . . . 178.9(3) ?
O4 S2 N2 C20 . . . . -174.2(2) ?
O3 S2 N2 C20 . . . . 57.4(2) ?
C14 S2 N2 C20 . . . . -58.4(3) ?
O4 S2 C14 C19 . . . . -146.4(3) ?
O3 S2 C14 C19 . . . . -16.4(3) ?
N2 S2 C14 C19 . . . . 100.1(3) ?
O4 S2 C14 C15 . . . . 33.9(2) ?
O3 S2 C14 C15 . . . . 163.9(2) ?
N2 S2 C14 C15 . . . . -79.6(2) ?
C19 C14 C15 C16 . . . . 1.2(4) ?
S2 C14 C15 C16 . . . . -179.1(3) ?
C14 C15 C16 C17 . . . . -0.5(5) ?
C15 C16 C17 C18 . . . . -0.6(7) ?
C16 C17 C18 C19 . . . . 1.0(8) ?
C15 C14 C19 C18 . . . . -0.8(5) ?
S2 C14 C19 C18 . . . . 179.5(3) ?
C17 C18 C19 C14 . . . . -0.3(7) ?
S2 N2 C20 C25 . . . . -56.3(3) ?
S2 N2 C20 C21 . . . . 127.3(2) ?
C25 C20 C21 C22 . . . . -1.1(4) ?
N2 C20 C21 C22 . . . . 175.4(2) ?
C20 C21 C22 C23 . . . . 2.8(4) ?
C20 C21 C22 C26 . . . . -176.7(3) ?
C21 C22 C23 C24 . . . . -2.4(5) ?
C26 C22 C23 C24 . . . . 177.1(3) ?
C22 C23 C24 C25 . . . . 0.3(6) ?
C21 C20 C25 C24 . . . . -1.0(5) ?
N2 C20 C25 C24 . . . . -177.4(3) ?
C23 C24 C25 C20 . . . . 1.4(5) ?
